data_7221736
loop_
_publ_author_name
'Jindo, Takumi'
'Kim, Byung-Soon'
'Sasaki, Naho'
'Shinohara, Yohei'
'Son, Young-A'
'Kim, Sung-Hoon'
'Matsumoto, Shinya'

_publ_section_title
;
 The effect of terminal dimethyl and diethyl substituents on the
 J-aggregate-like molecular arrangement of bisazomethine dye molecules
;
_journal_issue 37
_journal_name_full CrystEngComm
_journal_page_first 7213
_journal_paper_doi 10.1039/C5CE00845J
_journal_volume 17
_journal_year 2015
_chemical_formula_moiety 'C28 H34 N6 O2'
_chemical_formula_sum 'C28 H34 N6 O2'
_chemical_formula_weight 486.62
_space_group_crystal_system triclinic
_space_group_IT_number 2
_space_group_name_Hall '-P 1'
_space_group_name_H-M_alt 'P -1'
_symmetry_space_group_name_Hall '-P 1'
_symmetry_space_group_name_H-M 'P -1'
_atom_sites_solution_hydrogens geom
_atom_sites_solution_primary direct
_atom_sites_solution_secondary difmap
_audit_update_record
;
2015-07-13 deposited with the CCDC.
2015-08-06 downloaded from the CCDC.
;
_cell_angle_alpha 110.554(3)
_cell_angle_beta 110.343(2)
_cell_angle_gamma 97.368(3)
_cell_formula_units_Z 1
_cell_length_a 8.7038(4)
_cell_length_b 9.2191(4)
_cell_length_c 10.0892(5)
_cell_measurement_reflns_used 1645
_cell_measurement_temperature 296
_cell_measurement_theta_max 68.05
_cell_measurement_theta_min 5.17
_cell_volume 681.26(6)
_computing_cell_refinement 'RAPID AUTO'
_computing_data_collection 'RAPID AUTO (Rigaku, ????)'
_computing_data_reduction 'RAPID AUTO'
_computing_molecular_graphics 'CrystalStructure 4.2'
_computing_publication_material 'CrystalStructure 4.2 (Rigaku, 2015)'
_computing_structure_refinement 'SHELXL Version 2014/7 (Sheldrick, 2008)'
_computing_structure_solution 'SHELXT Version 2014/4 (Sheldrick, 2014)'
_diffrn_ambient_temperature 296
_diffrn_detector_area_resol_mean 10.000
_diffrn_measured_fraction_theta_full 0.939
_diffrn_measured_fraction_theta_max 0.936
_diffrn_measurement_device_type 'Rigaku R-AXIS RAPID'
_diffrn_measurement_method \w
_diffrn_radiation_type 'Cu K\a'
_diffrn_radiation_wavelength 1.54187
_diffrn_reflns_av_R_equivalents 0.1457
_diffrn_reflns_laue_measured_fraction_full 0.939
_diffrn_reflns_laue_measured_fraction_max 0.936
_diffrn_reflns_limit_h_max 10
_diffrn_reflns_limit_h_min -10
_diffrn_reflns_limit_k_max 11
_diffrn_reflns_limit_k_min -11
_diffrn_reflns_limit_l_max 12
_diffrn_reflns_limit_l_min -12
_diffrn_reflns_number 6311
_diffrn_reflns_point_group_measured_fraction_full 0.939
_diffrn_reflns_point_group_measured_fraction_max 0.936
_diffrn_reflns_theta_full 67.687
_diffrn_reflns_theta_max 68.231
_diffrn_reflns_theta_min 5.167
_diffrn_standards_number 0
_exptl_absorpt_coefficient_mu 0.615
_exptl_absorpt_correction_T_max 0.976
_exptl_absorpt_correction_T_min 0.547
_exptl_absorpt_correction_type multi-scan
_exptl_absorpt_process_details 'ABSCOR (Rigaku, 1995)'
_exptl_crystal_colour purple
_exptl_crystal_density_diffrn 1.186
_exptl_crystal_density_method 'not measured'
_exptl_crystal_description needle
_exptl_crystal_F_000 260.00
_exptl_crystal_size_max 0.200
_exptl_crystal_size_mid 0.040
_exptl_crystal_size_min 0.040
_refine_diff_density_max 0.24
_refine_diff_density_min -0.22
_refine_ls_extinction_method none
_refine_ls_goodness_of_fit_ref 0.879
_refine_ls_hydrogen_treatment constr
_refine_ls_number_parameters 166
_refine_ls_number_reflns 2333
_refine_ls_number_restraints 0
_refine_ls_R_factor_all 0.3279
_refine_ls_R_factor_gt 0.0987
_refine_ls_shift/su_max 0.001
_refine_ls_structure_factor_coef Fsqd
_refine_ls_weighting_details 'w = 1/[\s^2^(Fo^2^)+(0.1262P)^2^] where P=(Fo^2^+2Fc^2^)/3'
_refine_ls_weighting_scheme calc
_refine_ls_wR_factor_gt 0.2117
_refine_ls_wR_factor_ref 0.3459
_reflns_Friedel_coverage 0.000
_reflns_number_gt 481
_reflns_number_total 2333
_reflns_threshold_expression F^2^>2.0\s(F^2^)
_cod_data_source_file c5ce00845j2.cif
_cod_data_source_block BSK10-02
_cod_depositor_comments 'Adding full bibliography for 7221734--7221739.cif.'
_cod_database_code 7221736

loop_
_space_group_symop_id
_space_group_symop_operation_xyz
1 +X,+Y,+Z
2 -X,-Y,-Z

loop_
_atom_site_label
_atom_site_type_symbol
_atom_site_fract_x
_atom_site_fract_y
_atom_site_fract_z
_atom_site_U_iso_or_equiv
_atom_site_adp_type
_atom_site_occupancy
_atom_site_site_symmetry_order
_atom_site_calc_flag
_atom_site_refinement_flags_posn
_atom_site_refinement_flags_adp
O1 O 0.5731(7) 0.2602(7) 0.4533(6) 0.0982(19) Uani 1 1 d . .
N1 N 0.2056(9) 0.3434(9) 0.7124(10) 0.115(3) Uani 1 1 d . .
N2 N 0.1466(8) -0.0167(7) 0.4080(7) 0.083(2) Uani 1 1 d . .
N3 N 0.6239(9) -0.1630(9) 0.0425(8) 0.093(2) Uani 1 1 d . .
C1 C 0.1404(10) 0.2117(14) 0.6229(12) 0.091(3) Uani 1 1 d . .
C2 C 0.0719(9) 0.0437(11) 0.5061(11) 0.080(2) Uani 1 1 d . .
C3 C 0.2875(10) 0.0674(9) 0.4223(9) 0.086(3) Uani 1 1 d . .
H3 H 0.3372 0.1722 0.5009 0.103 Uiso 1 1 calc R U
C4 C 0.3704(9) 0.0068(10) 0.3228(10) 0.075(2) Uani 1 1 d . .
C5 C 0.3117(11) -0.1523(10) 0.2078(10) 0.089(3) Uani 1 1 d . .
H5 H 0.2140 -0.2216 0.1938 0.107 Uiso 1 1 calc R U
C6 C 0.3931(10) -0.2085(9) 0.1164(9) 0.089(3) Uani 1 1 d . .
H6 H 0.3485 -0.3145 0.0401 0.106 Uiso 1 1 calc R U
C7 C 0.5438(10) -0.1106(11) 0.1335(11) 0.081(3) Uani 1 1 d . .
C8 C 0.6038(10) 0.0514(10) 0.2488(10) 0.082(2) Uani 1 1 d . .
H8 H 0.6998 0.1217 0.2613 0.099 Uiso 1 1 calc R U
C9 C 0.5213(10) 0.1046(10) 0.3417(10) 0.076(2) Uani 1 1 d . .
C10 C 0.7393(10) 0.3624(9) 0.5027(9) 0.100(3) Uani 1 1 d . .
H10A H 0.7462 0.3877 0.4190 0.120 Uiso 1 1 calc R U
H10B H 0.8264 0.3099 0.5335 0.120 Uiso 1 1 calc R U
C11 C 0.7638(10) 0.5154(10) 0.6411(10) 0.118(3) Uani 1 1 d . .
H11A H 0.6767 0.5670 0.6079 0.141 Uiso 1 1 calc R U
H11B H 0.7507 0.4874 0.7215 0.141 Uiso 1 1 calc R U
C12 C 0.9378(11) 0.6313(10) 0.7073(10) 0.143(4) Uani 1 1 d . .
H12A H 0.9528 0.6553 0.6266 0.172 Uiso 1 1 calc R U
H12B H 1.0239 0.5834 0.7474 0.172 Uiso 1 1 calc R U
H12C H 0.9476 0.7293 0.7901 0.172 Uiso 1 1 calc R U
C13 C 0.5654(11) -0.3298(10) -0.0776(10) 0.125(3) Uani 1 1 d . .
H13A H 0.4427 -0.3647 -0.1275 0.150 Uiso 1 1 calc R U
H13B H 0.6062 -0.3991 -0.0298 0.150 Uiso 1 1 calc R U
H13C H 0.6089 -0.3348 -0.1539 0.150 Uiso 1 1 calc R U
C14 C 0.7798(10) -0.0648(9) 0.0612(8) 0.104(3) Uani 1 1 d . .
H14A H 0.8719 -0.0495 0.1561 0.125 Uiso 1 1 calc R U
H14B H 0.7659 0.0383 0.0659 0.125 Uiso 1 1 calc R U
H14C H 0.8052 -0.1179 -0.0259 0.125 Uiso 1 1 calc R U

loop_
_atom_site_aniso_label
_atom_site_aniso_U_11
_atom_site_aniso_U_22
_atom_site_aniso_U_33
_atom_site_aniso_U_23
_atom_site_aniso_U_13
_atom_site_aniso_U_12
O1 0.082(4) 0.084(4) 0.105(5) 0.014(4) 0.050(3) -0.004(3)
N1 0.091(6) 0.088(6) 0.134(7) 0.029(5) 0.040(5) -0.003(5)
N2 0.069(5) 0.093(5) 0.097(5) 0.038(4) 0.049(4) 0.015(4)
N3 0.086(5) 0.092(6) 0.087(6) 0.025(5) 0.047(5) -0.002(4)
C1 0.066(6) 0.108(9) 0.098(8) 0.053(7) 0.030(6) 0.007(6)
C2 0.079(6) 0.077(7) 0.091(6) 0.038(6) 0.046(6) 0.009(5)
C3 0.067(6) 0.101(7) 0.097(7) 0.045(6) 0.042(5) 0.017(5)
C4 0.058(5) 0.074(6) 0.092(7) 0.037(6) 0.037(5) 0.003(5)
C5 0.089(6) 0.070(6) 0.094(7) 0.024(6) 0.042(6) 0.001(5)
C6 0.088(6) 0.077(6) 0.082(7) 0.017(5) 0.041(5) 0.000(5)
C7 0.064(6) 0.075(6) 0.093(7) 0.032(6) 0.034(5) -0.003(5)
C8 0.075(6) 0.080(7) 0.086(7) 0.029(5) 0.041(5) -0.002(5)
C9 0.081(6) 0.063(6) 0.081(7) 0.027(5) 0.039(5) 0.007(5)
C10 0.080(6) 0.082(6) 0.101(7) 0.009(6) 0.037(5) -0.004(5)
C11 0.094(7) 0.086(7) 0.137(8) 0.010(6) 0.060(6) -0.007(5)
C12 0.125(8) 0.100(7) 0.151(9) 0.008(7) 0.058(7) -0.005(6)
C13 0.143(9) 0.098(7) 0.106(8) 0.011(6) 0.065(7) 0.009(6)
C14 0.107(7) 0.110(7) 0.099(7) 0.032(6) 0.063(6) 0.020(6)

loop_
_atom_type_symbol
_atom_type_description
_atom_type_scat_dispersion_real
_atom_type_scat_dispersion_imag
_atom_type_scat_source
C C 0.0181 0.0091
;
International Tables for Crystallography
(Vol. C, Tables 4.2.6.8 and 6.1.1.4)
;
H H 0.0000 0.0000
;
International Tables for Crystallography
(Vol. C, Table 6.1.1.4)
;
N N 0.0311 0.0180
;
International Tables for Crystallography
(Vol. C, Tables 4.2.6.8 and 6.1.1.4)
;
O O 0.0492 0.0322
;
International Tables for Crystallography
(Vol. C, Tables 4.2.6.8 and 6.1.1.4)
;

loop_
_geom_angle_atom_site_label_1
_geom_angle_atom_site_label_2
_geom_angle_atom_site_label_3
_geom_angle
_geom_angle_site_symmetry_1
C9 O1 C10 119.9(7) .
C3 N2 C2 121.8(7) .
C7 N3 C14 123.0(7) .
C7 N3 C13 121.9(7) .
C14 N3 C13 115.0(8) .
N1 C1 C2 174.5(9) .
C2 C2 N2 122.1(12) 2_556
C2 C2 C1 117.0(12) 2_556
N2 C2 C1 120.7(6) .
N2 C3 C4 123.1(8) .
N2 C3 H3 118.4 .
C4 C3 H3 118.4 .
C5 C4 C9 116.5(9) .
C5 C4 C3 122.7(7) .
C9 C4 C3 120.7(9) .
C6 C5 C4 122.0(8) .
C6 C5 H5 119.0 .
C4 C5 H5 119.0 .
C5 C6 C7 121.9(9) .
C5 C6 H6 119.1 .
C7 C6 H6 119.1 .
N3 C7 C6 122.7(9) .
N3 C7 C8 120.5(7) .
C6 C7 C8 116.7(9) .
C9 C8 C7 120.3(8) .
C9 C8 H8 119.8 .
C7 C8 H8 119.8 .
C8 C9 O1 122.5(7) .
C8 C9 C4 122.5(8) .
O1 C9 C4 114.9(9) .
O1 C10 C11 105.9(7) .
O1 C10 H10A 110.5 .
C11 C10 H10A 110.5 .
O1 C10 H10B 110.5 .
C11 C10 H10B 110.5 .
H10A C10 H10B 108.7 .
C12 C11 C10 111.0(7) .
C12 C11 H11A 109.4 .
C10 C11 H11A 109.4 .
C12 C11 H11B 109.4 .
C10 C11 H11B 109.4 .
H11A C11 H11B 108.0 .
C11 C12 H12A 109.5 .
C11 C12 H12B 109.5 .
H12A C12 H12B 109.5 .
C11 C12 H12C 109.5 .
H12A C12 H12C 109.5 .
H12B C12 H12C 109.5 .
N3 C13 H13A 109.5 .
N3 C13 H13B 109.5 .
H13A C13 H13B 109.5 .
N3 C13 H13C 109.5 .
H13A C13 H13C 109.5 .
H13B C13 H13C 109.5 .
N3 C14 H14A 109.5 .
N3 C14 H14B 109.5 .
H14A C14 H14B 109.5 .
N3 C14 H14C 109.5 .
H14A C14 H14C 109.5 .
H14B C14 H14C 109.5 .

loop_
_geom_bond_atom_site_label_1
_geom_bond_atom_site_label_2
_geom_bond_distance
_geom_bond_site_symmetry_2
O1 C9 1.370(8) .
O1 C10 1.431(7) .
N1 C1 1.144(10) .
N2 C3 1.296(8) .
N2 C2 1.366(9) .
N3 C7 1.336(9) .
N3 C14 1.443(8) .
N3 C13 1.468(8) .
C1 C2 1.462(12) .
C2 C2 1.340(13) 2_556
C3 C4 1.433(9) .
C3 H3 0.9300 .
C4 C5 1.400(9) .
C4 C9 1.406(9) .
C5 C6 1.354(9) .
C5 H5 0.9300 .
C6 C7 1.412(9) .
C6 H6 0.9300 .
C7 C8 1.419(9) .
C8 C9 1.367(9) .
C8 H8 0.9300 .
C10 C11 1.522(10) .
C10 H10A 0.9700 .
C10 H10B 0.9700 .
C11 C12 1.504(9) .
C11 H11A 0.9700 .
C11 H11B 0.9700 .
C12 H12A 0.9600 .
C12 H12B 0.9600 .
C12 H12C 0.9600 .
C13 H13A 0.9600 .
C13 H13B 0.9600 .
C13 H13C 0.9600 .
C14 H14A 0.9600 .
C14 H14B 0.9600 .
C14 H14C 0.9600 .

loop_
_geom_torsion_atom_site_label_1
_geom_torsion_atom_site_label_2
_geom_torsion_atom_site_label_3
_geom_torsion_atom_site_label_4
_geom_torsion
_geom_torsion_site_symmetry_4
C3 N2 C2 C2 -178.6(9) 2_556
C3 N2 C2 C1 5.6(12) .
C2 N2 C3 C4 179.1(7) .
N2 C3 C4 C5 -4.2(12) .
N2 C3 C4 C9 178.7(7) .
C9 C4 C5 C6 -1.7(12) .
C3 C4 C5 C6 -179.0(7) .
C4 C5 C6 C7 1.2(13) .
C14 N3 C7 C6 -178.7(7) .
C13 N3 C7 C6 -3.2(12) .
C14 N3 C7 C8 4.3(12) .
C13 N3 C7 C8 179.8(6) .
C5 C6 C7 N3 -178.7(8) .
C5 C6 C7 C8 -1.6(12) .
N3 C7 C8 C9 179.9(7) .
C6 C7 C8 C9 2.8(11) .
C7 C8 C9 O1 -179.2(6) .
C7 C8 C9 C4 -3.6(12) .
C10 O1 C9 C8 -15.2(11) .
C10 O1 C9 C4 168.9(6) .
C5 C4 C9 C8 2.9(11) .
C3 C4 C9 C8 -179.8(7) .
C5 C4 C9 O1 178.9(6) .
C3 C4 C9 O1 -3.8(11) .
C9 O1 C10 C11 -172.3(7) .
O1 C10 C11 C12 178.2(7) .
